data_4087240
loop_
_publ_author_name
'Zhang, Yin'
'Zhang, Jie'
'Hong, Qianquan'
'Weng, Linhong'
'Zhou, Xigeng'

_publ_section_title
;
 Reactivity of Homoleptic Dianionic \b-Diketiminato-Supported Yttrium
 Complexes toward CS2: Construction of Neutral or Anionic
 Dihydropyridinethione
;
_journal_name_full Organometallics
_journal_paper_doi 10.1021/acs.organomet.6b00941
_journal_year 2017
_chemical_formula_sum 'C30 H40 N2 S'
_chemical_formula_weight 460.70
_chemical_name_systematic
; 
 ? 
;
_space_group_IT_number 14
_symmetry_cell_setting monoclinic
_symmetry_space_group_name_Hall '-P 2yn'
_symmetry_space_group_name_H-M 'P 1 21/n 1'
_atom_sites_solution_hydrogens geom
_atom_sites_solution_primary direct
_atom_sites_solution_secondary difmap
_audit_creation_method SHELXL-97
_cell_angle_alpha 90.00
_cell_angle_beta 91.151(11)
_cell_angle_gamma 90.00
_cell_formula_units_Z 4
_cell_length_a 15.054(10)
_cell_length_b 9.028(6)
_cell_length_c 20.224(14)
_cell_measurement_reflns_used 2021
_cell_measurement_temperature 296(2)
_cell_measurement_theta_max 27.46
_cell_measurement_theta_min 2.47
_cell_volume 2748(3)
_computing_cell_refinement 'Bruker SAINT'
_computing_data_collection 'Bruker APEX2'
_computing_data_reduction 'Bruker SAINT'
_computing_molecular_graphics 'Bruker SHELXTL'
_computing_publication_material 'Bruker SHELXTL'
_computing_structure_refinement 'SHELXL-97 (Sheldrick, 2008)'
_computing_structure_solution 'SHELXS-97 (Sheldrick, 2008)'
_diffrn_ambient_temperature 296(2)
_diffrn_measured_fraction_theta_full 0.990
_diffrn_measured_fraction_theta_max 0.990
_diffrn_measurement_device_type 'Bruker APEX-II CCD'
_diffrn_measurement_method '\f and \w scans'
_diffrn_radiation_monochromator graphite
_diffrn_radiation_source 'fine-focus sealed tube'
_diffrn_radiation_type MoK\a
_diffrn_radiation_wavelength 0.71073
_diffrn_reflns_av_R_equivalents 0.1919
_diffrn_reflns_av_sigmaI/netI 0.2012
_diffrn_reflns_limit_h_max 17
_diffrn_reflns_limit_h_min -15
_diffrn_reflns_limit_k_max 10
_diffrn_reflns_limit_k_min -10
_diffrn_reflns_limit_l_max 24
_diffrn_reflns_limit_l_min -24
_diffrn_reflns_number 15077
_diffrn_reflns_theta_full 25.05
_diffrn_reflns_theta_max 25.05
_diffrn_reflns_theta_min 2.01
_exptl_absorpt_coefficient_mu 0.137
_exptl_absorpt_correction_T_max 0.9864
_exptl_absorpt_correction_T_min 0.9536
_exptl_absorpt_correction_type multi-scan
_exptl_absorpt_process_details sadabs
_exptl_crystal_colour colourless
_exptl_crystal_density_diffrn 1.113
_exptl_crystal_density_method 'not measured'
_exptl_crystal_description prism
_exptl_crystal_F_000 1000
_exptl_crystal_size_max 0.35
_exptl_crystal_size_mid 0.20
_exptl_crystal_size_min 0.10
_refine_diff_density_max 1.356
_refine_diff_density_min -0.464
_refine_diff_density_rms 0.132
_refine_ls_extinction_method none
_refine_ls_goodness_of_fit_ref 1.085
_refine_ls_hydrogen_treatment mixed
_refine_ls_matrix_type full
_refine_ls_number_parameters 298
_refine_ls_number_reflns 4814
_refine_ls_number_restraints 0
_refine_ls_restrained_S_all 1.085
_refine_ls_R_factor_all 0.2649
_refine_ls_R_factor_gt 0.1298
_refine_ls_shift/su_max 0.000
_refine_ls_shift/su_mean 0.000
_refine_ls_structure_factor_coef Fsqd
_refine_ls_weighting_details 'calc w=1/[\s^2^(Fo^2^)+(0.1000P)^2^+8.6230P] where P=(Fo^2^+2Fc^2^)/3'
_refine_ls_weighting_scheme calc
_refine_ls_wR_factor_gt 0.2756
_refine_ls_wR_factor_ref 0.3479
_reflns_number_gt 1882
_reflns_number_total 4814
_reflns_threshold_expression >2sigma(I)
_cod_data_source_file om6b00941_si_002.cif
_cod_data_source_block 6
_cod_depositor_comments
;
The following automatic conversions were performed:

'_symmetry_cell_setting' value 'Monoclinic' changed to 'monoclinic'
according to
/home/data/users/saulius/crontab/automatic-downloads/rss-feeds/ACS/lib/dictionaries/cif_core.dic
dictionary named 'cif_core.dic' version 2.4.2 from 2011-04-26.

Automatic conversion script
Id: cif_fix_values 4973 2017-02-22 13:04:09Z antanas 
;
_cod_original_sg_symbol_H-M P2(1)/n
_cod_database_code 4087240

loop_
_symmetry_equiv_pos_as_xyz
'x, y, z'
'-x+1/2, y+1/2, -z+1/2'
'-x, -y, -z'
'x-1/2, -y-1/2, z-1/2'

loop_
_atom_site_label
_atom_site_type_symbol
_atom_site_fract_x
_atom_site_fract_y
_atom_site_fract_z
_atom_site_U_iso_or_equiv
_atom_site_adp_type
_atom_site_occupancy
_atom_site_symmetry_multiplicity
_atom_site_calc_flag
_atom_site_refinement_flags
C1 C 0.4677(5) 0.4667(9) 0.3715(3) 0.0349(19) Uani 1 1 d .
C2 C 0.5164(5) 0.4044(8) 0.4226(3) 0.0356(19) Uani 1 1 d .
H2A H 0.4940 0.4151 0.4648 0.043 Uiso 1 1 calc R
C3 C 0.5942(5) 0.3286(8) 0.4175(3) 0.0320(18) Uani 1 1 d .
C4 C 0.6224(5) 0.2995(8) 0.3504(4) 0.038(2) Uani 1 1 d .
H4A H 0.6728 0.2426 0.3433 0.046 Uiso 1 1 calc R
C5 C 0.5765(5) 0.3538(9) 0.2993(3) 0.039(2) Uani 1 1 d .
C6 C 0.6063(6) 0.3218(12) 0.2301(4) 0.064(3) Uani 1 1 d .
H6A H 0.6584 0.2606 0.2320 0.096 Uiso 1 1 calc R
H6B H 0.6196 0.4132 0.2082 0.096 Uiso 1 1 calc R
H6C H 0.5597 0.2711 0.2062 0.096 Uiso 1 1 calc R
C7 C 0.4601(5) 0.5066(8) 0.2497(3) 0.0288(17) Uani 1 1 d .
C8 C 0.4015(5) 0.4243(10) 0.2118(4) 0.044(2) Uani 1 1 d .
C9 C 0.3698(6) 0.4912(11) 0.1538(4) 0.052(2) Uani 1 1 d .
H9A H 0.3317 0.4378 0.1260 0.062 Uiso 1 1 calc R
C10 C 0.3921(7) 0.6283(14) 0.1367(5) 0.072(3) Uani 1 1 d .
H10A H 0.3702 0.6680 0.0972 0.087 Uiso 1 1 calc R
C11 C 0.4477(6) 0.7129(11) 0.1774(4) 0.062(3) Uani 1 1 d .
H11A H 0.4609 0.8102 0.1661 0.074 Uiso 1 1 calc R
C12 C 0.4839(5) 0.6510(10) 0.2353(4) 0.046(2) Uani 1 1 d .
C13 C 0.3718(6) 0.2730(10) 0.2294(4) 0.060(3) Uani 1 1 d .
H13A H 0.4124 0.2369 0.2642 0.072 Uiso 1 1 calc R
C14 C 0.3727(8) 0.1588(12) 0.1738(5) 0.087(4) Uani 1 1 d .
H14A H 0.4312 0.1537 0.1558 0.130 Uiso 1 1 calc R
H14B H 0.3309 0.1873 0.1397 0.130 Uiso 1 1 calc R
H14C H 0.3567 0.0635 0.1910 0.130 Uiso 1 1 calc R
C15 C 0.2760(7) 0.2764(14) 0.2595(6) 0.103(4) Uani 1 1 d .
H15A H 0.2747 0.3473 0.2948 0.154 Uiso 1 1 calc R
H15B H 0.2616 0.1800 0.2763 0.154 Uiso 1 1 calc R
H15C H 0.2334 0.3038 0.2257 0.154 Uiso 1 1 calc R
C16 C 0.5469(7) 0.7427(11) 0.2787(5) 0.063(3) Uani 1 1 d .
H16A H 0.5475 0.6978 0.3228 0.076 Uiso 1 1 calc R
C17 C 0.6399(7) 0.7352(16) 0.2541(6) 0.112(5) Uani 1 1 d .
H17A H 0.6581 0.6336 0.2510 0.168 Uiso 1 1 calc R
H17B H 0.6791 0.7868 0.2842 0.168 Uiso 1 1 calc R
H17C H 0.6423 0.7805 0.2112 0.168 Uiso 1 1 calc R
C18 C 0.5145(9) 0.9015(13) 0.2863(6) 0.107(4) Uani 1 1 d .
H18A H 0.5556 0.9555 0.3141 0.160 Uiso 1 1 calc R
H18B H 0.4571 0.9013 0.3060 0.160 Uiso 1 1 calc R
H18C H 0.5105 0.9479 0.2436 0.160 Uiso 1 1 calc R
C19 C 0.7255(6) 0.2096(9) 0.4657(3) 0.042(2) Uani 1 1 d .
C20 C 0.8042(6) 0.2938(10) 0.4581(4) 0.044(2) Uani 1 1 d .
C21 C 0.8818(7) 0.2135(12) 0.4529(4) 0.064(3) Uani 1 1 d .
H21A H 0.9348 0.2650 0.4480 0.077 Uiso 1 1 calc R
C22 C 0.8848(7) 0.0620(13) 0.4547(4) 0.068(3) Uani 1 1 d .
H22A H 0.9384 0.0119 0.4508 0.082 Uiso 1 1 calc R
C23 C 0.8078(7) -0.0130(10) 0.4624(4) 0.050(2) Uani 1 1 d .
H23A H 0.8097 -0.1160 0.4625 0.061 Uiso 1 1 calc R
C24 C 0.7269(5) 0.0548(10) 0.4701(3) 0.043(2) Uani 1 1 d .
C25 C 0.8022(6) 0.4619(10) 0.4564(4) 0.057(3) Uani 1 1 d .
H25A H 0.7399 0.4922 0.4594 0.068 Uiso 1 1 calc R
C26 C 0.8353(10) 0.5191(12) 0.3932(5) 0.108(5) Uani 1 1 d .
H26A H 0.8007 0.4779 0.3573 0.163 Uiso 1 1 calc R
H26B H 0.8964 0.4916 0.3886 0.163 Uiso 1 1 calc R
H26C H 0.8302 0.6251 0.3925 0.163 Uiso 1 1 calc R
C27 C 0.8502(9) 0.5230(12) 0.5157(5) 0.104(4) Uani 1 1 d .
H27A H 0.8478 0.6293 0.5146 0.156 Uiso 1 1 calc R
H27B H 0.9111 0.4913 0.5155 0.156 Uiso 1 1 calc R
H27C H 0.8226 0.4878 0.5551 0.156 Uiso 1 1 calc R
C28 C 0.6440(6) -0.0280(11) 0.4828(5) 0.063(3) Uani 1 1 d .
H28A H 0.5947 0.0269 0.4620 0.076 Uiso 1 1 calc R
C29 C 0.6411(8) -0.1881(13) 0.4554(6) 0.098(4) Uani 1 1 d .
H29A H 0.6497 -0.1861 0.4085 0.147 Uiso 1 1 calc R
H29B H 0.5845 -0.2318 0.4645 0.147 Uiso 1 1 calc R
H29C H 0.6875 -0.2456 0.4763 0.147 Uiso 1 1 calc R
C30 C 0.6273(8) -0.0335(14) 0.5575(5) 0.096(4) Uani 1 1 d .
H30A H 0.6279 0.0653 0.5751 0.144 Uiso 1 1 calc R
H30B H 0.6731 -0.0909 0.5791 0.144 Uiso 1 1 calc R
H30C H 0.5706 -0.0783 0.5651 0.144 Uiso 1 1 calc R
N1 N 0.5031(4) 0.4393(7) 0.3074(2) 0.0330(15) Uani 1 1 d .
N2 N 0.6429(4) 0.2817(8) 0.4687(3) 0.0461(19) Uani 1 1 d .
H2 H 0.6219 0.2968 0.5074 0.055 Uiso 1 1 calc R
S1 S 0.37610(15) 0.5680(3) 0.37841(10) 0.0562(8) Uani 1 1 d .

loop_
_atom_site_aniso_label
_atom_site_aniso_U_11
_atom_site_aniso_U_22
_atom_site_aniso_U_33
_atom_site_aniso_U_23
_atom_site_aniso_U_13
_atom_site_aniso_U_12
C1 0.031(5) 0.045(5) 0.028(4) -0.001(4) 0.001(3) -0.001(4)
C2 0.043(5) 0.035(5) 0.029(4) -0.002(3) 0.008(3) 0.005(4)
C3 0.038(5) 0.029(5) 0.029(4) -0.002(3) -0.004(3) 0.003(4)
C4 0.032(5) 0.036(5) 0.047(5) -0.011(4) 0.009(3) 0.015(4)
C5 0.030(5) 0.058(6) 0.028(4) 0.002(4) 0.000(3) 0.016(4)
C6 0.057(6) 0.109(8) 0.028(4) -0.016(5) 0.008(4) 0.025(6)
C7 0.018(4) 0.036(5) 0.033(4) 0.001(3) 0.005(3) 0.002(4)
C8 0.032(5) 0.054(6) 0.046(5) -0.003(4) 0.005(4) 0.010(5)
C9 0.061(6) 0.057(7) 0.037(5) 0.002(4) -0.012(4) 0.000(5)
C10 0.073(8) 0.103(10) 0.041(6) 0.003(6) -0.005(5) 0.023(7)
C11 0.078(7) 0.065(7) 0.042(5) 0.023(5) 0.011(5) 0.011(6)
C12 0.042(5) 0.050(6) 0.046(5) 0.005(4) 0.009(4) 0.002(5)
C13 0.068(7) 0.056(7) 0.056(6) -0.014(5) -0.012(5) -0.003(6)
C14 0.109(10) 0.072(8) 0.079(8) -0.034(6) -0.008(6) 0.017(7)
C15 0.089(9) 0.096(10) 0.124(10) -0.030(8) 0.032(8) -0.031(8)
C16 0.070(7) 0.066(7) 0.054(6) 0.007(5) 0.005(5) -0.023(6)
C17 0.072(9) 0.139(12) 0.123(11) 0.027(9) -0.001(7) -0.026(9)
C18 0.128(12) 0.077(9) 0.115(11) -0.006(8) -0.010(8) -0.012(8)
C19 0.059(6) 0.040(5) 0.026(4) 0.005(4) -0.006(3) 0.017(5)
C20 0.054(6) 0.042(5) 0.037(5) 0.005(4) 0.003(4) 0.002(5)
C21 0.053(7) 0.072(8) 0.069(7) 0.013(6) 0.017(5) 0.005(6)
C22 0.062(7) 0.085(9) 0.058(6) -0.006(6) 0.002(5) 0.029(7)
C23 0.056(6) 0.039(6) 0.056(6) 0.003(4) -0.005(4) 0.013(5)
C24 0.040(5) 0.059(6) 0.029(4) -0.002(4) -0.010(3) 0.009(5)
C25 0.069(7) 0.065(7) 0.037(5) 0.007(5) 0.010(4) 0.001(5)
C26 0.218(15) 0.060(8) 0.048(6) 0.010(5) 0.030(7) -0.022(8)
C27 0.185(14) 0.062(8) 0.065(7) -0.006(6) -0.021(8) -0.017(8)
C28 0.048(6) 0.056(7) 0.085(7) 0.002(5) -0.020(5) 0.004(5)
C29 0.111(10) 0.098(10) 0.087(8) -0.031(7) 0.006(7) -0.036(8)
C30 0.095(9) 0.136(11) 0.058(7) -0.016(7) 0.023(6) -0.048(8)
N1 0.032(4) 0.053(4) 0.014(3) -0.002(3) 0.000(2) 0.006(3)
N2 0.050(4) 0.060(5) 0.028(4) 0.007(3) 0.004(3) 0.022(4)
S1 0.0479(14) 0.0822(19) 0.0385(12) -0.0039(12) 0.0046(9) 0.0305(14)

loop_
_atom_type_symbol
_atom_type_description
_atom_type_scat_dispersion_real
_atom_type_scat_dispersion_imag
_atom_type_scat_source
C C 0.0033 0.0016 'International Tables Vol C Tables 4.2.6.8 and 6.1.1.4'
H H 0.0000 0.0000 'International Tables Vol C Tables 4.2.6.8 and 6.1.1.4'
N N 0.0061 0.0033 'International Tables Vol C Tables 4.2.6.8 and 6.1.1.4'
S S 0.1246 0.1234 'International Tables Vol C Tables 4.2.6.8 and 6.1.1.4'

loop_
_geom_angle_atom_site_label_1
_geom_angle_atom_site_label_2
_geom_angle_atom_site_label_3
_geom_angle
C2 C1 N1 114.0(6)
C2 C1 S1 126.3(6)
N1 C1 S1 119.7(5)
C3 C2 C1 126.6(7)
C3 C2 H2A 116.7
C1 C2 H2A 116.7
N2 C3 C2 124.4(7)
N2 C3 C4 120.3(7)
C2 C3 C4 115.4(6)
C5 C4 C3 120.2(7)
C5 C4 H4A 119.9
C3 C4 H4A 119.9
C4 C5 N1 121.8(6)
C4 C5 C6 119.6(7)
N1 C5 C6 118.6(6)
C5 C6 H6A 109.5
C5 C6 H6B 109.5
H6A C6 H6B 109.5
C5 C6 H6C 109.5
H6A C6 H6C 109.5
H6B C6 H6C 109.5
C8 C7 C12 123.9(8)
C8 C7 N1 119.4(7)
C12 C7 N1 116.7(7)
C7 C8 C9 116.0(8)
C7 C8 C13 123.9(8)
C9 C8 C13 120.0(8)
C10 C9 C8 122.6(9)
C10 C9 H9A 118.7
C8 C9 H9A 118.7
C9 C10 C11 120.6(9)
C9 C10 H10A 119.7
C11 C10 H10A 119.7
C10 C11 C12 119.7(9)
C10 C11 H11A 120.1
C12 C11 H11A 120.1
C7 C12 C11 117.0(8)
C7 C12 C16 123.5(8)
C11 C12 C16 119.5(8)
C8 C13 C14 116.0(8)
C8 C13 C15 110.9(8)
C14 C13 C15 108.6(8)
C8 C13 H13A 106.9
C14 C13 H13A 106.9
C15 C13 H13A 106.9
C13 C14 H14A 109.5
C13 C14 H14B 109.5
H14A C14 H14B 109.5
C13 C14 H14C 109.5
H14A C14 H14C 109.5
H14B C14 H14C 109.5
C13 C15 H15A 109.5
C13 C15 H15B 109.5
H15A C15 H15B 109.5
C13 C15 H15C 109.5
H15A C15 H15C 109.5
H15B C15 H15C 109.5
C17 C16 C12 111.1(9)
C17 C16 C18 112.3(9)
C12 C16 C18 111.9(9)
C17 C16 H16A 107.0
C12 C16 H16A 107.0
C18 C16 H16A 107.0
C16 C17 H17A 109.5
C16 C17 H17B 109.5
H17A C17 H17B 109.5
C16 C17 H17C 109.5
H17A C17 H17C 109.5
H17B C17 H17C 109.5
C16 C18 H18A 109.5
C16 C18 H18B 109.5
H18A C18 H18B 109.5
C16 C18 H18C 109.5
H18A C18 H18C 109.5
H18B C18 H18C 109.5
C24 C19 N2 118.2(8)
C24 C19 C20 122.0(8)
N2 C19 C20 119.8(7)
C21 C20 C19 115.9(8)
C21 C20 C25 122.6(9)
C19 C20 C25 121.5(8)
C22 C21 C20 123.3(10)
C22 C21 H21A 118.3
C20 C21 H21A 118.3
C23 C22 C21 118.4(9)
C23 C22 H22A 120.8
C21 C22 H22A 120.8
C22 C23 C24 123.5(9)
C22 C23 H23A 118.2
C24 C23 H23A 118.2
C23 C24 C19 116.8(8)
C23 C24 C28 123.1(9)
C19 C24 C28 120.1(8)
C26 C25 C27 113.6(10)
C26 C25 C20 111.3(8)
C27 C25 C20 110.1(8)
C26 C25 H25A 107.2
C27 C25 H25A 107.2
C20 C25 H25A 107.2
C25 C26 H26A 109.5
C25 C26 H26B 109.5
H26A C26 H26B 109.5
C25 C26 H26C 109.5
H26A C26 H26C 109.5
H26B C26 H26C 109.5
C25 C27 H27A 109.5
C25 C27 H27B 109.5
H27A C27 H27B 109.5
C25 C27 H27C 109.5
H27A C27 H27C 109.5
H27B C27 H27C 109.5
C24 C28 C30 110.0(8)
C24 C28 C29 115.2(9)
C30 C28 C29 108.5(9)
C24 C28 H28A 107.6
C30 C28 H28A 107.6
C29 C28 H28A 107.6
C28 C29 H29A 109.5
C28 C29 H29B 109.5
H29A C29 H29B 109.5
C28 C29 H29C 109.5
H29A C29 H29C 109.5
H29B C29 H29C 109.5
C28 C30 H30A 109.5
C28 C30 H30B 109.5
H30A C30 H30B 109.5
C28 C30 H30C 109.5
H30A C30 H30C 109.5
H30B C30 H30C 109.5
C5 N1 C1 121.7(6)
C5 N1 C7 119.3(5)
C1 N1 C7 119.0(6)
C3 N2 C19 126.2(6)
C3 N2 H2 116.9
C19 N2 H2 116.9

loop_
_geom_bond_atom_site_label_1
_geom_bond_atom_site_label_2
_geom_bond_distance
C1 C2 1.376(10)
C1 N1 1.433(8)
C1 S1 1.662(8)
C2 C3 1.362(10)
C2 H2A 0.9300
C3 N2 1.326(9)
C3 C4 1.454(9)
C4 C5 1.326(10)
C4 H4A 0.9300
C5 N1 1.360(9)
C5 C6 1.505(9)
C6 H6A 0.9600
C6 H6B 0.9600
C6 H6C 0.9600
C7 C8 1.375(10)
C7 C12 1.384(11)
C7 N1 1.456(9)
C8 C9 1.395(11)
C8 C13 1.483(12)
C9 C10 1.330(13)
C9 H9A 0.9300
C10 C11 1.391(13)
C10 H10A 0.9300
C11 C12 1.399(11)
C11 H11A 0.9300
C12 C16 1.523(12)
C13 C14 1.525(12)
C13 C15 1.577(13)
C13 H13A 0.9800
C14 H14A 0.9600
C14 H14B 0.9600
C14 H14C 0.9600
C15 H15A 0.9600
C15 H15B 0.9600
C15 H15C 0.9600
C16 C17 1.497(14)
C16 C18 1.523(14)
C16 H16A 0.9800
C17 H17A 0.9600
C17 H17B 0.9600
C17 H17C 0.9600
C18 H18A 0.9600
C18 H18B 0.9600
C18 H18C 0.9600
C19 C24 1.401(11)
C19 N2 1.406(10)
C19 C20 1.419(11)
C20 C21 1.382(12)
C20 C25 1.518(12)
C21 C22 1.369(13)
C21 H21A 0.9300
C22 C23 1.355(13)
C22 H22A 0.9300
C23 C24 1.374(11)
C23 H23A 0.9300
C24 C28 1.483(12)
C25 C26 1.475(12)
C25 C27 1.492(13)
C25 H25A 0.9800
C26 H26A 0.9600
C26 H26B 0.9600
C26 H26C 0.9600
C27 H27A 0.9600
C27 H27B 0.9600
C27 H27C 0.9600
C28 C30 1.537(13)
C28 C29 1.548(14)
C28 H28A 0.9800
C29 H29A 0.9600
C29 H29B 0.9600
C29 H29C 0.9600
C30 H30A 0.9600
C30 H30B 0.9600
C30 H30C 0.9600
N2 H2 0.8600

loop_
_geom_hbond_atom_site_label_D
_geom_hbond_atom_site_label_H
_geom_hbond_atom_site_label_A
_geom_hbond_distance_DH
_geom_hbond_distance_HA
_geom_hbond_distance_DA
_geom_hbond_angle_DHA
_geom_hbond_site_symmetry_A
N2 H2 S1 0.86 2.61 3.394(7) 151.7 3_666

loop_
_geom_torsion_atom_site_label_1
_geom_torsion_atom_site_label_2
_geom_torsion_atom_site_label_3
_geom_torsion_atom_site_label_4
_geom_torsion
N1 C1 C2 C3 3.3(12)
S1 C1 C2 C3 -175.9(7)
C1 C2 C3 N2 173.8(8)
C1 C2 C3 C4 -6.6(12)
N2 C3 C4 C5 -176.1(8)
C2 C3 C4 C5 4.3(11)
C3 C4 C5 N1 0.9(13)
C3 C4 C5 C6 -179.6(8)
C12 C7 C8 C9 4.0(11)
N1 C7 C8 C9 -173.8(7)
C12 C7 C8 C13 -176.1(7)
N1 C7 C8 C13 6.1(11)
C7 C8 C9 C10 -2.2(13)
C13 C8 C9 C10 177.8(9)
C8 C9 C10 C11 -1.1(15)
C9 C10 C11 C12 2.9(14)
C8 C7 C12 C11 -2.3(11)
N1 C7 C12 C11 175.5(7)
C8 C7 C12 C16 178.3(8)
N1 C7 C12 C16 -3.9(11)
C10 C11 C12 C7 -1.2(12)
C10 C11 C12 C16 178.2(8)
C7 C8 C13 C14 -133.8(9)
C9 C8 C13 C14 46.2(12)
C7 C8 C13 C15 101.7(10)
C9 C8 C13 C15 -78.4(10)
C7 C12 C16 C17 95.6(10)
C11 C12 C16 C17 -83.8(11)
C7 C12 C16 C18 -138.0(9)
C11 C12 C16 C18 42.6(12)
C24 C19 C20 C21 2.1(11)
N2 C19 C20 C21 -177.4(7)
C24 C19 C20 C25 -177.3(7)
N2 C19 C20 C25 3.1(11)
C19 C20 C21 C22 0.2(13)
C25 C20 C21 C22 179.6(8)
C20 C21 C22 C23 -0.4(14)
C21 C22 C23 C24 -1.6(14)
C22 C23 C24 C19 3.7(12)
C22 C23 C24 C28 -175.9(8)
N2 C19 C24 C23 175.6(6)
C20 C19 C24 C23 -4.0(11)
N2 C19 C24 C28 -4.8(10)
C20 C19 C24 C28 175.6(7)
C21 C20 C25 C26 61.2(12)
C19 C20 C25 C26 -119.4(10)
C21 C20 C25 C27 -65.6(11)
C19 C20 C25 C27 113.8(10)
C23 C24 C28 C30 95.2(10)
C19 C24 C28 C30 -84.3(10)
C23 C24 C28 C29 -27.7(12)
C19 C24 C28 C29 152.7(8)
C4 C5 N1 C1 -4.5(12)
C6 C5 N1 C1 176.0(7)
C4 C5 N1 C7 174.6(7)
C6 C5 N1 C7 -4.9(11)
C2 C1 N1 C5 2.5(10)
S1 C1 N1 C5 -178.2(6)
C2 C1 N1 C7 -176.6(6)
S1 C1 N1 C7 2.7(9)
C8 C7 N1 C5 82.4(9)
C12 C7 N1 C5 -95.6(8)
C8 C7 N1 C1 -98.5(8)
C12 C7 N1 C1 83.5(8)
C2 C3 N2 C19 -176.7(8)
C4 C3 N2 C19 3.6(12)
C24 C19 N2 C3 -97.8(9)
C20 C19 N2 C3 81.7(10)
